data_1518587
loop_
_publ_author_name
'Wu, Bing'
'Bezpalko, Mark W.'
'Foxman, Bruce M.'
'Thomas, Christine M.'

_publ_section_title
;
 A heterobimetallic complex featuring a Ti--Co multiple bond and its
 application to the reductive coupling of ketones to alkenes
;
_journal_issue 3
_journal_name_full 'Chem. Sci.'
_journal_page_first 2044
_journal_paper_doi 10.1039/C4SC03772C
_journal_volume 6
_journal_year 2015
_chemical_formula_moiety 'C56 H92 Cl2 Co2 I2 N4 P4 Ti2'
_chemical_formula_sum 'C56 H92 Cl2 Co2 I2 N4 P4 Ti2'
_chemical_formula_weight 1483.64
_chemical_properties_physical 'Air-sensitive, Moisture-sensitive, Hygroscopic, Oxygen-sensitive'
_space_group_IT_number 61
_symmetry_cell_setting orthorhombic
_symmetry_space_group_name_Hall '-P 2ac 2ab'
_symmetry_space_group_name_H-M 'P b c a'
_atom_sites_solution_hydrogens difmap
_atom_sites_solution_primary other
_audit_creation_date 2014-02-27
_audit_creation_method CRYSTALS_ver_14.43
_audit_update_record
;
2014-12-04 deposited with the CCDC.
2015-01-19 downloaded from the CCDC.
;
_cell_angle_alpha 90
_cell_angle_beta 90
_cell_angle_gamma 90
_cell_formula_units_Z 4
_cell_length_a 18.6991(13)
_cell_length_b 16.4217(10)
_cell_length_c 21.8753(15)
_cell_measurement_reflns_used 9921
_cell_measurement_temperature 120
_cell_measurement_theta_max 30
_cell_measurement_theta_min 2
_cell_volume 6717.3(8)
_computing_cell_refinement 'Apex2 (Bruker AXS, 2006)'
_computing_data_collection 'Apex2 (Bruker AXS, 2006)'
_computing_data_reduction 'Apex2 (Bruker AXS, 2006)'
_computing_molecular_graphics 'CAMERON (Watkin et al., 1996)'
_computing_publication_material 'CRYSTALS (Betteridge et al., 2003)'
_computing_structure_refinement 'CRYSTALS (Betteridge et al., 2003)'
_computing_structure_solution 'Superflip (Palatinus & Chapuis, 2007)'
_diffrn_ambient_temperature 120
_diffrn_measured_fraction_theta_full 0.998
_diffrn_measured_fraction_theta_max 0.998
_diffrn_measurement_device Area
_diffrn_measurement_device_type 'Bruker Kappa Apex2'
_diffrn_measurement_method '\f & \w scans'
_diffrn_radiation_monochromator graphite
_diffrn_radiation_type 'Mo K\a'
_diffrn_radiation_wavelength 0.71073
_diffrn_reflns_av_R_equivalents 0.040
_diffrn_reflns_limit_h_max 22
_diffrn_reflns_limit_h_min -26
_diffrn_reflns_limit_k_max 23
_diffrn_reflns_limit_k_min -23
_diffrn_reflns_limit_l_max 30
_diffrn_reflns_limit_l_min -25
_diffrn_reflns_number 49938
_diffrn_reflns_theta_full 30.024
_diffrn_reflns_theta_max 30.024
_diffrn_reflns_theta_min 1.895
_diffrn_standards_number 0
_exptl_absorpt_coefficient_mu 1.845
_exptl_absorpt_correction_T_max 0.74
_exptl_absorpt_correction_T_min 0.58
_exptl_absorpt_correction_type numerical
_exptl_absorpt_process_details
; 
 Analytical Absorption (De Meulenaer & Tompa, 1965) 
;
_exptl_crystal_colour brown
_exptl_crystal_density_diffrn 1.467
_exptl_crystal_density_method 'not measured'
_exptl_crystal_description prism
_exptl_crystal_F_000 3016
_exptl_crystal_recrystallization_method 'Re-crystallisation from solvent: diethyl ether'
_exptl_crystal_size_max 0.330
_exptl_crystal_size_mid 0.300
_exptl_crystal_size_min 0.160
_refine_diff_density_max 0.88
_refine_diff_density_min -0.57
_refine_ls_extinction_method None
_refine_ls_goodness_of_fit_ref 0.9674
_refine_ls_hydrogen_treatment constr
_refine_ls_matrix_type full
_refine_ls_number_parameters 325
_refine_ls_number_reflns 9805
_refine_ls_number_restraints 0
_refine_ls_R_factor_all 0.0369
_refine_ls_R_factor_gt 0.0246
_refine_ls_shift/su_max 0.0041583
_refine_ls_shift/su_mean 0.0001251
_refine_ls_structure_factor_coef Fsqd
_refine_ls_weighting_details
;
 Method= Modified Sheldrick 
 w=1/[\s^2^(F^2^) + ( 0.02P)^2^ + 4.28P] 
 ,where P=(max(Fo^2^,0) + 2Fc^2^)/3 
;
_refine_ls_weighting_scheme calc
_refine_ls_wR_factor_all 0.0573
_refine_ls_wR_factor_gt 0.0524
_refine_ls_wR_factor_ref 0.0573
_reflns_limit_h_max 26
_reflns_limit_h_min 0
_reflns_limit_k_max 23
_reflns_limit_k_min 0
_reflns_limit_l_max 30
_reflns_limit_l_min 0
_reflns_number_gt 7718
_reflns_number_total 9805
_reflns_threshold_expression I>2.0\s(I)
_oxford_diffrn_Wilson_B_factor 1.53
_oxford_diffrn_Wilson_scale 249.31
_oxford_refine_ls_r_factor_ref 0.0369
_oxford_refine_ls_scale 0.060216(4)
_oxford_reflns_number_all 9805
_oxford_reflns_threshold_expression_ref I>-10.0\s(I)
_oxford_structure_analysis_title 'bw_297_0ma in Pbca'
_cod_data_source_file c4sc03772c2.cif
_cod_data_source_block 2
_cod_depositor_comments
;
The following automatic conversions were performed:

'_atom_sites_solution_primary' value 'Other' changed to 'other'
according to
/usr/data/users/saulius/crontab/automatic-downloads/rss-feeds/RSC/lib/dictionaries/cif_core.dic
dictionary named 'cif_core.dic' version 2.4.2 from 2011-04-26.

Automatic conversion script
Id: cif_fix_values 2935 2014-11-11 08:27:57Z andrius 

 Adding full bibliography for 1518587--1518589.cif.
;
_cod_original_sg_symbol_Hall '-P 2ac 2ab '
_cod_original_sg_symbol_H-M 'P b c a '
_cod_database_code 1518587

loop_
_symmetry_equiv_pos_as_xyz
x,y,z
-x,-y,-z
-x+1/2,y+1/2,z
x+1/2,-y+1/2,-z
x,-y+1/2,z+1/2
-x,y+1/2,-z+1/2
-x+1/2,-y,z+1/2
x+1/2,y,-z+1/2

loop_
_atom_site_label
_atom_site_type_symbol
_atom_site_fract_x
_atom_site_fract_y
_atom_site_fract_z
_atom_site_U_iso_or_equiv
_atom_site_occupancy
_atom_site_adp_type
_atom_site_refinement_flags_posn
Co1 Co 0.313412(12) 0.530263(12) 0.558802(10) 0.0131 1.0000 Uani .
Ti1 Ti 0.408911(15) 0.466028(17) 0.524565(12) 0.0119 1.0000 Uani .
I1 I 0.278997(8) 0.672583(7) 0.584639(6) 0.0321 1.0000 Uani .
Cl1 Cl 0.46912(2) 0.59215(2) 0.508201(19) 0.0174 1.0000 Uani .
P1 P 0.34840(2) 0.44597(2) 0.633230(18) 0.0129 1.0000 Uani .
P2 P 0.28062(2) 0.46219(2) 0.473801(18) 0.0133 1.0000 Uani .
N1 N 0.41438(7) 0.39719(8) 0.59778(6) 0.0148 1.0000 Uani .
N2 N 0.35869(7) 0.42097(8) 0.45386(6) 0.0145 1.0000 Uani .
C1 C 0.45253(8) 0.32578(10) 0.61496(7) 0.0145 1.0000 Uani .
C2 C 0.43514(9) 0.25195(10) 0.58771(7) 0.0164 1.0000 Uani .
C3 C 0.47350(9) 0.18155(10) 0.60144(8) 0.0185 1.0000 Uani .
C4 C 0.45320(11) 0.10172(11) 0.57214(9) 0.0271 1.0000 Uani .
C5 C 0.52914(9) 0.18634(10) 0.64359(8) 0.0189 1.0000 Uani .
C6 C 0.54710(9) 0.25956(10) 0.67171(8) 0.0180 1.0000 Uani .
C7 C 0.60668(10) 0.26300(12) 0.71786(8) 0.0253 1.0000 Uani .
C8 C 0.38596(9) 0.49082(11) 0.70363(8) 0.0193 1.0000 Uani .
C9 C 0.44588(10) 0.55029(12) 0.68742(9) 0.0261 1.0000 Uani .
C10 C 0.32947(11) 0.53313(12) 0.74275(9) 0.0284 1.0000 Uani .
C11 C 0.27948(9) 0.37263(10) 0.65665(7) 0.0170 1.0000 Uani .
C12 C 0.30075(10) 0.31832(11) 0.71025(8) 0.0245 1.0000 Uani .
C13 C 0.20642(10) 0.41231(12) 0.66719(10) 0.0283 1.0000 Uani .
C14 C 0.37886(8) 0.37335(10) 0.40234(7) 0.0146 1.0000 Uani .
C15 C 0.36493(9) 0.39896(10) 0.34269(7) 0.0179 1.0000 Uani .
C16 C 0.38872(9) 0.35444(11) 0.29266(8) 0.0185 1.0000 Uani .
C17 C 0.37441(11) 0.38584(13) 0.22898(8) 0.0268 1.0000 Uani .
C18 C 0.42757(9) 0.28368(11) 0.30280(8) 0.0198 1.0000 Uani .
C19 C 0.44205(9) 0.25672(10) 0.36185(8) 0.0190 1.0000 Uani .
C20 C 0.48760(11) 0.18214(12) 0.37235(9) 0.0299 1.0000 Uani .
C21 C 0.41664(9) 0.30120(10) 0.41135(8) 0.0171 1.0000 Uani .
C22 C 0.21722(9) 0.37704(11) 0.48132(8) 0.0199 1.0000 Uani .
C23 C 0.20633(11) 0.32886(12) 0.42245(9) 0.0295 1.0000 Uani .
C24 C 0.14537(11) 0.40039(14) 0.50947(11) 0.0365 1.0000 Uani .
C25 C 0.24935(10) 0.53014(11) 0.41186(8) 0.0199 1.0000 Uani .
C26 C 0.30688(11) 0.59294(11) 0.39763(9) 0.0265 1.0000 Uani .
C27 C 0.17919(12) 0.57352(15) 0.42810(10) 0.0386 1.0000 Uani .
C28 C 0.50860(9) 0.32919(10) 0.65685(7) 0.0174 1.0000 Uani .
H21 H 0.3967 0.2492 0.5594 0.0200 1.0000 Uiso R
H41 H 0.4772 0.0576 0.5912 0.0420 1.0000 Uiso R
H42 H 0.4032 0.0930 0.5751 0.0413 1.0000 Uiso R
H43 H 0.4644 0.1017 0.5304 0.0416 1.0000 Uiso R
H51 H 0.5553 0.1397 0.6530 0.0222 1.0000 Uiso R
H71 H 0.6157 0.3173 0.7294 0.0386 1.0000 Uiso R
H72 H 0.5936 0.2333 0.7527 0.0388 1.0000 Uiso R
H73 H 0.6500 0.2388 0.7024 0.0387 1.0000 Uiso R
H81 H 0.4057 0.4457 0.7277 0.0237 1.0000 Uiso R
H91 H 0.4834 0.5250 0.6637 0.0385 1.0000 Uiso R
H92 H 0.4666 0.5700 0.7248 0.0382 1.0000 Uiso R
H93 H 0.4256 0.5967 0.6657 0.0378 1.0000 Uiso R
H101 H 0.2929 0.4964 0.7572 0.0428 1.0000 Uiso R
H102 H 0.3512 0.5583 0.7776 0.0425 1.0000 Uiso R
H103 H 0.3061 0.5754 0.7196 0.0422 1.0000 Uiso R
H111 H 0.2763 0.3378 0.6219 0.0207 1.0000 Uiso R
H121 H 0.3450 0.2915 0.7028 0.0365 1.0000 Uiso R
H122 H 0.3038 0.3496 0.7470 0.0366 1.0000 Uiso R
H123 H 0.2651 0.2784 0.7157 0.0366 1.0000 Uiso R
H131 H 0.1971 0.4547 0.6386 0.0412 1.0000 Uiso R
H132 H 0.2023 0.4339 0.7081 0.0414 1.0000 Uiso R
H133 H 0.1703 0.3722 0.6623 0.0417 1.0000 Uiso R
H151 H 0.3408 0.4489 0.3363 0.0210 1.0000 Uiso R
H171 H 0.3907 0.3501 0.1977 0.0417 1.0000 Uiso R
H172 H 0.3975 0.4367 0.2225 0.0415 1.0000 Uiso R
H173 H 0.3251 0.3957 0.2226 0.0416 1.0000 Uiso R
H181 H 0.4442 0.2539 0.2694 0.0236 1.0000 Uiso R
H201 H 0.4753 0.1556 0.4092 0.0459 1.0000 Uiso R
H202 H 0.5365 0.1971 0.3760 0.0459 1.0000 Uiso R
H203 H 0.4828 0.1444 0.3402 0.0462 1.0000 Uiso R
H211 H 0.4254 0.2834 0.4510 0.0194 1.0000 Uiso R
H221 H 0.2410 0.3410 0.5100 0.0240 1.0000 Uiso R
H231 H 0.2506 0.3061 0.4077 0.0436 1.0000 Uiso R
H232 H 0.1738 0.2850 0.4312 0.0427 1.0000 Uiso R
H233 H 0.1858 0.3620 0.3912 0.0439 1.0000 Uiso R
H241 H 0.1517 0.4393 0.5410 0.0543 1.0000 Uiso R
H242 H 0.1236 0.3538 0.5265 0.0548 1.0000 Uiso R
H243 H 0.1146 0.4231 0.4794 0.0546 1.0000 Uiso R
H251 H 0.2421 0.4960 0.3763 0.0228 1.0000 Uiso R
H261 H 0.3527 0.5684 0.3890 0.0389 1.0000 Uiso R
H262 H 0.3129 0.6293 0.4312 0.0405 1.0000 Uiso R
H263 H 0.2918 0.6241 0.3626 0.0392 1.0000 Uiso R
H271 H 0.1398 0.5351 0.4294 0.0573 1.0000 Uiso R
H272 H 0.1830 0.6007 0.4675 0.0572 1.0000 Uiso R
H273 H 0.1692 0.6128 0.3966 0.0575 1.0000 Uiso R
H281 H 0.5191 0.3794 0.6751 0.0210 1.0000 Uiso R

loop_
_atom_site_aniso_label
_atom_site_aniso_U_11
_atom_site_aniso_U_22
_atom_site_aniso_U_33
_atom_site_aniso_U_23
_atom_site_aniso_U_13
_atom_site_aniso_U_12
Co1 0.01388(10) 0.01100(9) 0.01440(10) -0.00094(8) 0.00227(8) 0.00109(8)
Ti1 0.01049(12) 0.01362(12) 0.01151(12) -0.00047(10) 0.00102(10) -0.00067(10)
I1 0.04577(8) 0.01555(5) 0.03495(7) -0.00317(5) 0.00886(6) 0.01107(5)
Cl1 0.01340(17) 0.01411(16) 0.02463(19) -0.00046(15) 0.00456(15) -0.00117(14)
P1 0.01261(18) 0.01349(17) 0.01256(17) -0.00111(15) 0.00179(15) -0.00140(15)
P2 0.01173(18) 0.01434(17) 0.01398(17) -0.00010(15) -0.00027(15) 0.00097(15)
N1 0.0146(6) 0.0157(6) 0.0140(6) 0.0016(5) 0.0016(5) 0.0021(5)
N2 0.0132(6) 0.0167(6) 0.0135(6) -0.0028(5) 0.0009(5) 0.0015(5)
C1 0.0126(7) 0.0174(7) 0.0136(7) 0.0027(6) 0.0031(6) 0.0011(6)
C2 0.0149(7) 0.0194(7) 0.0150(7) 0.0010(6) -0.0003(6) 0.0003(6)
C3 0.0186(8) 0.0174(7) 0.0195(8) 0.0020(6) 0.0045(7) -0.0001(6)
C4 0.0296(10) 0.0190(8) 0.0326(10) -0.0041(7) -0.0026(8) 0.0013(7)
C5 0.0163(8) 0.0183(8) 0.0222(8) 0.0045(6) 0.0020(7) 0.0025(6)
C6 0.0132(7) 0.0248(8) 0.0161(7) 0.0062(7) 0.0005(6) -0.0003(6)
C7 0.0218(9) 0.0290(9) 0.0250(9) 0.0037(8) -0.0072(8) 0.0008(7)
C8 0.0200(8) 0.0226(8) 0.0153(7) -0.0040(6) 0.0007(7) -0.0043(7)
C9 0.0241(9) 0.0286(9) 0.0256(9) -0.0080(8) -0.0004(8) -0.0093(8)
C10 0.0297(10) 0.0352(10) 0.0204(8) -0.0123(8) 0.0059(8) -0.0082(9)
C11 0.0182(8) 0.0168(7) 0.0160(7) -0.0007(6) 0.0018(7) -0.0050(6)
C12 0.0271(9) 0.0229(9) 0.0236(9) 0.0073(7) 0.0032(8) -0.0029(7)
C13 0.0153(8) 0.0354(10) 0.0342(10) 0.0070(9) 0.0040(8) -0.0022(8)
C14 0.0117(7) 0.0179(7) 0.0142(7) -0.0046(6) 0.0003(6) -0.0013(6)
C15 0.0171(8) 0.0198(8) 0.0170(7) -0.0021(6) -0.0016(6) 0.0030(6)
C16 0.0146(8) 0.0245(8) 0.0163(7) -0.0028(7) -0.0013(6) -0.0008(7)
C17 0.0279(10) 0.0372(10) 0.0154(8) -0.0028(8) -0.0002(7) 0.0073(8)
C18 0.0162(8) 0.0242(8) 0.0191(8) -0.0082(7) 0.0008(7) 0.0008(7)
C19 0.0148(8) 0.0183(7) 0.0241(8) -0.0046(7) -0.0003(7) 0.0017(6)
C20 0.0324(11) 0.0256(9) 0.0316(10) -0.0040(8) 0.0020(9) 0.0122(8)
C21 0.0157(8) 0.0183(7) 0.0174(7) -0.0005(6) -0.0009(6) 0.0002(6)
C22 0.0176(8) 0.0203(8) 0.0218(8) 0.0013(7) -0.0026(7) -0.0043(7)
C23 0.0238(9) 0.0297(10) 0.0349(10) -0.0096(8) 0.0003(8) -0.0087(8)
C24 0.0208(9) 0.0461(13) 0.0425(12) -0.0085(10) 0.0095(9) -0.0107(9)
C25 0.0193(8) 0.0229(8) 0.0175(7) 0.0013(7) -0.0013(7) 0.0049(7)
C26 0.0363(11) 0.0197(8) 0.0235(9) 0.0052(7) 0.0007(8) 0.0004(8)
C27 0.0295(11) 0.0486(13) 0.0377(12) 0.0135(10) 0.0028(9) 0.0219(10)
C28 0.0171(8) 0.0199(8) 0.0153(7) 0.0009(6) 0.0010(6) -0.0012(6)

loop_
_atom_type_symbol
_atom_type_scat_dispersion_real
_atom_type_scat_dispersion_imag
_atom_type_scat_Cromer_Mann_a1
_atom_type_scat_Cromer_Mann_b1
_atom_type_scat_Cromer_Mann_a2
_atom_type_scat_Cromer_Mann_b2
_atom_type_scat_Cromer_Mann_a3
_atom_type_scat_Cromer_Mann_b3
_atom_type_scat_Cromer_Mann_a4
_atom_type_scat_Cromer_Mann_b4
_atom_type_scat_Cromer_Mann_c
_atom_type_scat_source
C 0.0033 0.0016 2.3100 20.8439 1.0200 10.2075 1.5886 0.5687 0.8650 51.6512 0.2156 'International Tables Vol C 4.2.6.8 and 6.1.1.4'
H 0.0000 0.0000 0.4930 10.5109 0.3229 26.1257 0.1402 3.1424 0.0408 57.7998 0.0030 'International Tables Vol C 4.2.6.8 and 6.1.1.4'
N 0.0061 0.0033 12.2126 0.0057 3.1322 9.8933 2.0125 28.9975 1.1663 0.5826 -11.5290 'International Tables Vol C 4.2.6.8 and 6.1.1.4'
P 0.1023 0.0942 6.4345 1.9067 4.1791 27.1570 1.7800 0.5260 1.4908 68.1645 1.1149 'International Tables Vol C 4.2.6.8 and 6.1.1.4'
Cl 0.1484 0.1585 11.4604 0.0104 7.1964 1.1662 6.2556 18.5194 1.6455 47.7784 -9.5574 'International Tables Vol C 4.2.6.8 and 6.1.1.4'
Ti 0.2776 0.4457 9.7595 7.8508 7.3558 0.5000 1.6991 35.6338 1.9021 116.1050 1.2807 'International Tables Vol C 4.2.6.8 and 6.1.1.4'
Co 0.3494 0.9721 12.2841 4.2791 7.3409 0.2784 4.0034 13.5359 2.3488 71.1692 1.0118 'International Tables Vol C 4.2.6.8 and 6.1.1.4'
I -0.4742 1.8119 20.1472 4.3470 18.9949 0.3814 7.5138 27.7660 2.2735 66.8776 4.0712 'International Tables Vol C 4.2.6.8 and 6.1.1.4'

loop_
_geom_angle_atom_site_label_1
_geom_angle_site_symmetry_1
_geom_angle_atom_site_label_2
_geom_angle_atom_site_label_3
_geom_angle
_geom_angle_publ_flag
Ti1 . Co1 I1 137.361(13) yes
Ti1 . Co1 P1 73.388(14) yes
I1 . Co1 P1 119.458(14) yes
Ti1 . Co1 P2 72.720(15) yes
I1 . Co1 P2 125.626(14) yes
P1 . Co1 P2 111.923(17) yes
Cl1 2_666 Ti1 Co1 171.680(17) yes
Cl1 2_666 Ti1 Cl1 82.081(16) yes
Co1 . Ti1 Cl1 91.023(15) yes
Cl1 2_666 Ti1 P1 125.534(17) yes
Co1 . Ti1 P1 53.823(12) yes
Cl1 . Ti1 P1 116.341(17) yes
Cl1 2_666 Ti1 P2 132.683(17) yes
Co1 . Ti1 P2 54.503(13) yes
Cl1 . Ti1 P2 112.708(17) yes
P1 . Ti1 P2 89.220(17) yes
Cl1 2_666 Ti1 N1 88.13(4) yes
Co1 . Ti1 N1 92.33(4) yes
Cl1 . Ti1 N1 126.73(4) yes
P1 . Ti1 N1 38.72(4) yes
P2 . Ti1 N1 112.10(4) yes
Cl1 2_666 Ti1 N2 93.72(4) yes
Co1 . Ti1 N2 93.49(4) yes
Cl1 . Ti1 N2 115.90(4) yes
P1 . Ti1 N2 117.19(4) yes
P2 . Ti1 N2 39.01(4) yes
N1 . Ti1 N2 116.91(6) yes
Ti1 2_666 Cl1 Ti1 97.919(16) yes
Ti1 . P1 Co1 52.790(12) yes
Ti1 . P1 N1 47.59(5) yes
Co1 . P1 N1 100.13(5) yes
Ti1 . P1 C8 122.39(6) yes
Co1 . P1 C8 118.17(6) yes
N1 . P1 C8 107.40(8) yes
Ti1 . P1 C11 129.09(5) yes
Co1 . P1 C11 113.82(6) yes
N1 . P1 C11 109.56(7) yes
C8 . P1 C11 107.21(8) yes
Ti1 . P2 Co1 52.777(12) yes
Ti1 . P2 N2 47.56(5) yes
Co1 . P2 N2 100.31(5) yes
Ti1 . P2 C22 124.40(6) yes
Co1 . P2 C22 118.56(6) yes
N2 . P2 C22 106.20(8) yes
Ti1 . P2 C25 125.44(6) yes
Co1 . P2 C25 113.01(6) yes
N2 . P2 C25 109.27(7) yes
C22 . P2 C25 108.67(8) yes
P1 . N1 Ti1 93.69(6) yes
P1 . N1 C1 130.22(11) yes
Ti1 . N1 C1 135.73(11) yes
P2 . N2 Ti1 93.44(6) yes
P2 . N2 C14 131.50(11) yes
Ti1 . N2 C14 135.03(11) yes
N1 . C1 C2 119.24(14) yes
N1 . C1 C28 121.18(14) yes
C2 . C1 C28 119.54(15) yes
C1 . C2 C3 120.74(15) yes
C1 . C2 H21 119.9 no
C3 . C2 H21 119.4 no
C2 . C3 C4 120.02(16) yes
C2 . C3 C5 118.72(15) yes
C4 . C3 C5 121.24(15) yes
C3 . C4 H41 111.0 no
C3 . C4 H42 110.6 no
H41 . C4 H42 108.7 no
C3 . C4 H43 111.0 no
H41 . C4 H43 108.9 no
H42 . C4 H43 106.6 no
C3 . C5 C6 121.45(15) yes
C3 . C5 H51 119.5 no
C6 . C5 H51 119.0 no
C5 . C6 C7 120.51(15) yes
C5 . C6 C28 118.84(15) yes
C7 . C6 C28 120.64(16) yes
C6 . C7 H71 110.4 no
C6 . C7 H72 109.4 no
H71 . C7 H72 108.8 no
C6 . C7 H73 111.8 no
H71 . C7 H73 109.5 no
H72 . C7 H73 106.9 no
P1 . C8 C9 109.90(12) yes
P1 . C8 C10 112.71(12) yes
C9 . C8 C10 110.28(15) yes
P1 . C8 H81 106.8 no
C9 . C8 H81 109.4 no
C10 . C8 H81 107.6 no
C8 . C9 H91 112.5 no
C8 . C9 H92 108.3 no
H91 . C9 H92 108.0 no
C8 . C9 H93 109.1 no
H91 . C9 H93 110.9 no
H92 . C9 H93 107.9 no
C8 . C10 H101 112.9 no
C8 . C10 H102 110.4 no
H101 . C10 H102 108.1 no
C8 . C10 H103 110.2 no
H101 . C10 H103 107.5 no
H102 . C10 H103 107.4 no
P1 . C11 C12 114.50(12) yes
P1 . C11 C13 112.89(12) yes
C12 . C11 C13 111.44(15) yes
P1 . C11 H111 102.5 no
C12 . C11 H111 106.1 no
C13 . C11 H111 108.6 no
C11 . C12 H121 111.5 no
C11 . C12 H122 110.4 no
H121 . C12 H122 109.9 no
C11 . C12 H123 108.5 no
H121 . C12 H123 108.4 no
H122 . C12 H123 108.1 no
C11 . C13 H131 112.1 no
C11 . C13 H132 111.5 no
H131 . C13 H132 109.0 no
C11 . C13 H133 108.8 no
H131 . C13 H133 107.6 no
H132 . C13 H133 107.7 no
N2 . C14 C15 121.71(14) yes
N2 . C14 C21 119.32(14) yes
C15 . C14 C21 118.89(14) yes
C14 . C15 C16 121.21(15) yes
C14 . C15 H151 119.3 no
C16 . C15 H151 119.4 no
C15 . C16 C17 119.37(16) yes
C15 . C16 C18 118.83(15) yes
C17 . C16 C18 121.75(15) yes
C16 . C17 H171 113.3 no
C16 . C17 H172 111.0 no
H171 . C17 H172 106.8 no
C16 . C17 H173 111.5 no
H171 . C17 H173 108.2 no
H172 . C17 H173 105.7 no
C16 . C18 C19 121.08(15) yes
C16 . C18 H181 119.2 no
C19 . C18 H181 119.7 no
C18 . C19 C20 120.61(16) yes
C18 . C19 C21 119.29(15) yes
C20 . C19 C21 120.05(16) yes
C19 . C20 H201 111.5 no
C19 . C20 H202 110.2 no
H201 . C20 H202 106.4 no
C19 . C20 H203 111.5 no
H201 . C20 H203 108.1 no
H202 . C20 H203 108.9 no
C14 . C21 C19 120.66(15) yes
C14 . C21 H211 119.3 no
C19 . C21 H211 120.1 no
P2 . C22 C23 113.86(12) yes
P2 . C22 C24 114.34(13) yes
C23 . C22 C24 110.69(15) yes
P2 . C22 H221 103.1 no
C23 . C22 H221 106.9 no
C24 . C22 H221 107.1 no
C22 . C23 H231 111.7 no
C22 . C23 H232 107.7 no
H231 . C23 H232 108.6 no
C22 . C23 H233 111.3 no
H231 . C23 H233 109.0 no
H232 . C23 H233 108.4 no
C22 . C24 H241 110.7 no
C22 . C24 H242 109.6 no
H241 . C24 H242 108.2 no
C22 . C24 H243 110.6 no
H241 . C24 H243 108.4 no
H242 . C24 H243 109.3 no
P2 . C25 C26 109.57(12) yes
P2 . C25 C27 112.37(13) yes
C26 . C25 C27 109.70(16) yes
P2 . C25 H251 106.5 no
C26 . C25 H251 109.0 no
C27 . C25 H251 109.6 no
C25 . C26 H261 112.6 no
C25 . C26 H262 110.5 no
H261 . C26 H262 107.9 no
C25 . C26 H263 108.4 no
H261 . C26 H263 109.0 no
H262 . C26 H263 108.4 no
C25 . C27 H271 110.7 no
C25 . C27 H272 110.8 no
H271 . C27 H272 109.1 no
C25 . C27 H273 108.1 no
H271 . C27 H273 108.0 no
H272 . C27 H273 109.9 no
C1 . C28 C6 120.70(15) yes
C1 . C28 H281 118.2 no
C6 . C28 H281 121.1 no

loop_
_geom_bond_atom_site_label_1
_geom_bond_atom_site_label_2
_geom_bond_site_symmetry_2
_geom_bond_distance
_geom_bond_publ_flag
Co1 Ti1 . 2.2051(4) yes
Co1 I1 . 2.4891(3) yes
Co1 P1 . 2.2349(5) yes
Co1 P2 . 2.2546(5) yes
Ti1 Cl1 2_666 2.5745(5) yes
Ti1 Cl1 . 2.3843(5) yes
Ti1 P1 . 2.6532(5) yes
Ti1 P2 . 2.6442(5) yes
Ti1 N1 . 1.9630(13) yes
Ti1 N2 . 1.9549(13) yes
P1 N1 . 1.6630(14) yes
P1 C8 . 1.8460(17) yes
P1 C11 . 1.8368(16) yes
P2 N2 . 1.6673(14) yes
P2 C22 . 1.8406(17) yes
P2 C25 . 1.8501(17) yes
N1 C1 . 1.423(2) yes
N2 C14 . 1.423(2) yes
C1 C2 . 1.390(2) yes
C1 C28 . 1.394(2) yes
C2 C3 . 1.393(2) yes
C2 H21 . 0.950 no
C3 C4 . 1.508(2) yes
C3 C5 . 1.392(2) yes
C4 H41 . 0.949 no
C4 H42 . 0.948 no
C4 H43 . 0.937 no
C5 C6 . 1.392(2) yes
C5 H51 . 0.932 no
C6 C7 . 1.505(2) yes
C6 C28 . 1.390(2) yes
C7 H71 . 0.942 no
C7 H72 . 0.937 no
C7 H73 . 0.963 no
C8 C9 . 1.528(2) yes
C8 C10 . 1.527(3) yes
C8 H81 . 0.982 no
C9 H91 . 0.968 no
C9 H92 . 0.961 no
C9 H93 . 0.975 no
C10 H101 . 0.964 no
C10 H102 . 0.957 no
C10 H103 . 0.965 no
C11 C12 . 1.526(2) yes
C11 C13 . 1.531(2) yes
C11 H111 . 0.953 no
C12 H121 . 0.951 no
C12 H122 . 0.956 no
C12 H123 . 0.942 no
C13 H131 . 0.952 no
C13 H132 . 0.965 no
C13 H133 . 0.949 no
C14 C15 . 1.395(2) yes
C14 C21 . 1.393(2) yes
C15 C16 . 1.389(2) yes
C15 H151 . 0.947 no
C16 C17 . 1.509(2) yes
C16 C18 . 1.388(2) yes
C17 H171 . 0.952 no
C17 H172 . 0.951 no
C17 H173 . 0.947 no
C18 C19 . 1.392(2) yes
C18 H181 . 0.932 no
C19 C20 . 1.509(2) yes
C19 C21 . 1.390(2) yes
C20 H201 . 0.946 no
C20 H202 . 0.951 no
C20 H203 . 0.942 no
C21 H211 . 0.930 no
C22 C23 . 1.525(3) yes
C22 C24 . 1.527(3) yes
C22 H221 . 0.971 no
C23 H231 . 0.964 no
C23 H232 . 0.962 no
C23 H233 . 0.955 no
C24 H241 . 0.948 no
C24 H242 . 0.943 no
C24 H243 . 0.950 no
C25 C26 . 1.522(3) yes
C25 C27 . 1.535(3) yes
C25 H251 . 0.968 no
C26 H261 . 0.966 no
C26 H262 . 0.953 no
C26 H263 . 0.964 no
C27 H271 . 0.970 no
C27 H272 . 0.974 no
C27 H273 . 0.962 no
C28 H281 . 0.937 no
